data_1510082
loop_
_publ_author_name
'Schubert, K.'
'Alasafi, K.M.'

_publ_section_title
;
 Kristallstruktur von Au Cd3
;
_journal_name_full 'Journal of the Less-Common Metals'
_journal_page_first 225
_journal_page_last 233
_journal_paper_doi 10.1016/0022-5088(77)90084-4
_journal_volume 51
_journal_year 1977
_chemical_formula_sum 'Au Cd3'
_space_group_IT_number 185
_symmetry_space_group_name_Hall 'P 6c -2'
_symmetry_space_group_name_H-M 'P 63 c m'
_cell_angle_alpha 90
_cell_angle_beta 90
_cell_angle_gamma 120
_cell_formula_units_Z 6
_cell_length_a 8.147
_cell_length_b 8.147
_cell_length_c 8.511
_cell_volume 489.223
_citation_journal_id_ASTM JCOMAH
_cod_data_source_file gold_124.cif
_cod_data_source_block Au1Cd3
_cod_original_cell_volume 489.2228
_cod_original_formula_sum 'Au1 Cd3'
_cod_database_code 1510082

loop_
_symmetry_equiv_pos_as_xyz
x,y,z
x-y,x,z+1/2
-y,x-y,z
-x,-y,z+1/2
-x+y,-x,z
y,-x+y,z+1/2
y,x,z
-x+y,y,z+1/2
-x,-x+y,z
-y,-x,z+1/2
x-y,-y,z
x,x-y,z+1/2

loop_
_atom_site_label
_atom_site_type_symbol
_atom_site_fract_x
_atom_site_fract_y
_atom_site_fract_z
_atom_site_occupancy
_atom_site_U_iso_or_equiv
Cd4 Cd 0.363 0 0.42 1 0.0
Cd3 Cd 0.292 0 0.078 1 0.0
Cd2 Cd 0.3333 0.6667 0.206 1 0.0
Cd1 Cd 0 0 0.331 1 0.0
Au1 Au 0.332 0 0.75 1 0.0
